data_7135312
loop_
_publ_author_name
'Devi, Manju'
'Jain, Gyanshree'
'Gupta, Navya'
'Ansari, Najmuddin'
'Singh, Ravi Prakash'

_publ_section_title
;
 Atroposelective Synthesis of Barbiturate Substituted Chiral Styrenes
;
_journal_name_full 'Chemical Communications'
_journal_paper_doi 10.1039/D5CC06302G
_journal_year 2026
_chemical_formula_moiety 'C31 H24 Br N2 O4'
_chemical_formula_sum 'C31 H24 Br N2 O4'
_chemical_formula_weight 568.42
_space_group_crystal_system monoclinic
_space_group_IT_number 4
_space_group_name_Hall 'P 2yb'
_space_group_name_H-M_alt 'P 1 21 1'
_atom_sites_solution_hydrogens geom
_audit_creation_method SHELXL-2019/1
_audit_update_record
;
2023-09-23 deposited with the CCDC.	2025-12-04 downloaded from the CCDC.
;
_cell_angle_alpha 90
_cell_angle_beta 111.181(11)
_cell_angle_gamma 90
_cell_formula_units_Z 2
_cell_length_a 9.214(3)
_cell_length_b 14.220(5)
_cell_length_c 11.153(4)
_cell_measurement_reflns_used 5784
_cell_measurement_temperature 304(2)
_cell_measurement_theta_max 0.781
_cell_measurement_theta_min 0.723
_cell_volume 1362.6(8)
_computing_cell_refinement 'Bruker SAINT'
_computing_data_collection 'Bruker APEX2'
_computing_data_reduction 'Bruker SAINT'
_computing_molecular_graphics 'Bruker SHELXTL'
_computing_publication_material 'Bruker SHELXTL'
_computing_structure_refinement 'SHELXL-2014 (Sheldrick 2014)'
_computing_structure_solution 'SHELXS-97 (Sheldrick 2008)'
_diffrn_ambient_temperature 304(2)
_diffrn_measured_fraction_theta_full 1.000
_diffrn_measured_fraction_theta_max 0.997
_diffrn_measurement_device_type 'Bruker APEX-II CCD'
_diffrn_measurement_method '\f and \w scans'
_diffrn_radiation_type MoK\a
_diffrn_radiation_wavelength 0.71073
_diffrn_reflns_av_R_equivalents 0.1983
_diffrn_reflns_av_unetI/netI 0.1069
_diffrn_reflns_Laue_measured_fraction_full 1.000
_diffrn_reflns_Laue_measured_fraction_max 0.997
_diffrn_reflns_limit_h_max 12
_diffrn_reflns_limit_h_min -12
_diffrn_reflns_limit_k_max 18
_diffrn_reflns_limit_k_min -18
_diffrn_reflns_limit_l_max 14
_diffrn_reflns_limit_l_min -14
_diffrn_reflns_number 56332
_diffrn_reflns_point_group_measured_fraction_full 1.000
_diffrn_reflns_point_group_measured_fraction_max 0.995
_diffrn_reflns_theta_full 25.242
_diffrn_reflns_theta_max 28.318
_diffrn_reflns_theta_min 1.958
_exptl_absorpt_coefficient_mu 1.547
_exptl_crystal_colour white
_exptl_crystal_density_diffrn 1.385
_exptl_crystal_description Block
_exptl_crystal_F_000 582
_exptl_crystal_size_max 0.25
_exptl_crystal_size_mid 0.18
_exptl_crystal_size_min 0.16
_refine_diff_density_max 0.208
_refine_diff_density_min -0.222
_refine_diff_density_rms 0.035
_refine_ls_abs_structure_details
;
 Flack x determined using 1374 quotients [(I+)-(I-)]/[(I+)+(I-)]
 (Parsons, Flack and Wagner, Acta Cryst. B69 (2013) 249-259).
;
_refine_ls_abs_structure_Flack 0.024(4)
_refine_ls_extinction_method none
_refine_ls_goodness_of_fit_ref 0.795
_refine_ls_hydrogen_treatment constr
_refine_ls_matrix_type full
_refine_ls_number_parameters 345
_refine_ls_number_reflns 6789
_refine_ls_number_restraints 1
_refine_ls_restrained_S_all 0.795
_refine_ls_R_factor_all 0.0779
_refine_ls_R_factor_gt 0.0321
_refine_ls_shift/su_max 0.195
_refine_ls_shift/su_mean 0.006
_refine_ls_structure_factor_coef Fsqd
_refine_ls_weighting_details 'w=1/[\s^2^(Fo^2^)] where P=(Fo^2^+2Fc^2^)/3'
_refine_ls_weighting_scheme calc
_refine_ls_wR_factor_gt 0.0573
_refine_ls_wR_factor_ref 0.0633
_reflns_Friedel_coverage 0.921
_reflns_Friedel_fraction_full 1.000
_reflns_Friedel_fraction_max 0.994
_reflns_number_gt 3836
_reflns_number_total 6789
_reflns_threshold_expression 'I > 2\s(I)'
_cod_data_source_file d5cc06302g2.cif
_cod_data_source_block saadd_0m_a
_cod_original_sg_symbol_H-M 'P 21'
_cod_database_code 7135312
_shelx_shelxl_version_number 2019/1
_shelx_space_group_comment
;
The symmetry employed for this shelxl refinement is uniquely defined
by the following loop, which should always be used as a source of
symmetry information in preference to the above space-group names.
They are only intended as comments.
;

loop_
_space_group_symop_operation_xyz
'x, y, z'
'-x, y+1/2, -z'

loop_
_atom_site_label
_atom_site_type_symbol
_atom_site_fract_x
_atom_site_fract_y
_atom_site_fract_z
_atom_site_U_iso_or_equiv
_atom_site_adp_type
_atom_site_occupancy
_atom_site_site_symmetry_order
_atom_site_calc_flag
_atom_site_refinement_flags_posn
_atom_site_refinement_flags_adp
_atom_site_refinement_flags_occupancy
_atom_site_disorder_assembly
_atom_site_disorder_group
Br1 Br 0.47112(5) 0.38443(4) -0.01858(3) 0.08407(16) Uani 1 1 d . . . . .
O2 O 0.8068(2) 0.40831(14) 0.6458(2) 0.0587(6) Uani 1 1 d . . . . .
O3 O 0.9794(3) 0.4837(2) 1.0670(3) 0.0993(9) Uani 1 1 d . . . . .
O4 O 0.5692(3) 0.6469(2) 0.8048(2) 0.0681(6) Uani 1 1 d . . . . .
O5 O 0.3596(3) 0.68834(17) 0.5728(2) 0.0744(7) Uani 1 1 d . . . . .
N1 N 0.8933(3) 0.44533(19) 0.8560(3) 0.0551(7) Uani 1 1 d . . . . .
N2 N 0.7731(3) 0.5659(2) 0.9344(2) 0.0558(7) Uani 1 1 d . . . . .
C1 C 0.3044(3) 0.3922(3) 0.5893(3) 0.0591(8) Uani 1 1 d . . . . .
C2 C 0.2861(5) 0.3050(3) 0.6387(4) 0.0850(13) Uani 1 1 d . . . . .
H2 H 0.370394 0.276822 0.701800 0.102 Uiso 1 1 calc R U . . .
C3 C 0.1418(7) 0.2595(4) 0.5941(5) 0.1105(19) Uani 1 1 d . . . . .
H3 H 0.130100 0.201532 0.628087 0.133 Uiso 1 1 calc R U . . .
C4 C 0.0176(6) 0.3004(5) 0.5003(6) 0.117(2) Uani 1 1 d . . . . .
H4 H -0.078477 0.270291 0.471030 0.140 Uiso 1 1 calc R U . . .
C5 C 0.0348(4) 0.3853(5) 0.4496(5) 0.1078(16) Uani 1 1 d . . . . .
H5 H -0.049470 0.412793 0.385488 0.129 Uiso 1 1 calc R U . . .
C6 C 0.1778(4) 0.4307(3) 0.4938(4) 0.0857(13) Uani 1 1 d . . . . .
H6 H 0.188348 0.488193 0.458161 0.103 Uiso 1 1 calc R U . . .
C7 C 0.4579(3) 0.4375(2) 0.6464(3) 0.0523(8) Uani 1 1 d . . . . .
H7 H 0.521796 0.411375 0.723980 0.063 Uiso 1 1 calc R U . . .
C8 C 0.5206(3) 0.5091(2) 0.6061(3) 0.0440(7) Uani 1 1 d . . . . .
C9 C 0.6854(3) 0.5421(2) 0.6984(3) 0.0429(7) Uani 1 1 d . . . . .
C10 C 0.7962(3) 0.4588(2) 0.7291(3) 0.0461(7) Uani 1 1 d . . . . .
C11 C 0.8877(4) 0.4978(3) 0.9588(3) 0.0638(9) Uani 1 1 d . . . . .
C12 C 0.6694(4) 0.5882(3) 0.8161(3) 0.0479(8) Uani 1 1 d . . . . .
C13 C 0.7568(4) 0.6166(2) 0.6333(3) 0.0512(9) Uani 1 1 d . . . . .
H13A H 0.753769 0.591925 0.551348 0.061 Uiso 1 1 calc R U . . .
H13B H 0.692422 0.672622 0.616011 0.061 Uiso 1 1 calc R U . . .
C14 C 0.9227(4) 0.6440(2) 0.7123(3) 0.0470(7) Uani 1 1 d . . . . .
C15 C 1.0458(4) 0.5905(2) 0.7055(3) 0.0574(8) Uani 1 1 d . . . . .
H15 H 1.025110 0.538401 0.651491 0.069 Uiso 1 1 calc R U . . .
C16 C 1.1977(4) 0.6131(3) 0.7774(4) 0.0692(10) Uani 1 1 d . . . . .
H16 H 1.278859 0.575645 0.774078 0.083 Uiso 1 1 calc R U . . .
C17 C 1.2277(5) 0.6915(3) 0.8538(4) 0.0721(11) Uani 1 1 d . . . . .
H17 H 1.330315 0.707718 0.900894 0.087 Uiso 1 1 calc R U . . .
C18 C 1.1122(5) 0.7453(3) 0.8621(4) 0.0736(11) Uani 1 1 d . . . . .
H18 H 1.135422 0.798079 0.914816 0.088 Uiso 1 1 calc R U . . .
C19 C 0.9558(4) 0.7222(3) 0.7912(3) 0.0642(9) Uani 1 1 d . . . . .
H19 H 0.875632 0.759188 0.797423 0.077 Uiso 1 1 calc R U . . .
C20 C 0.4476(3) 0.5566(2) 0.4792(3) 0.0465(7) Uani 1 1 d . . . . .
C21 C 0.4531(3) 0.5145(2) 0.3635(3) 0.0475(7) Uani 1 1 d . . . . .
C22 C 0.3760(4) 0.5593(2) 0.2427(3) 0.0556(8) Uani 1 1 d . . . . .
C23 C 0.2954(4) 0.6449(3) 0.2401(3) 0.0700(10) Uani 1 1 d . . . . .
H23 H 0.242710 0.673752 0.161512 0.084 Uiso 1 1 calc R U . . .
C24 C 0.2935(4) 0.6851(3) 0.3487(4) 0.0744(12) Uani 1 1 d . . . . .
H24 H 0.241298 0.741706 0.344359 0.089 Uiso 1 1 calc R U . . .
C25 C 0.3703(4) 0.6420(3) 0.4691(3) 0.0573(8) Uani 1 1 d . . . . .
C26 C 1.0165(4) 0.3739(3) 0.8812(3) 0.0775(10) Uani 1 1 d . . . . .
H26A H 1.090671 0.381645 0.966940 0.116 Uiso 1 1 calc R U . . .
H26B H 1.067919 0.381197 0.820687 0.116 Uiso 1 1 calc R U . . .
H26C H 0.971198 0.312302 0.872372 0.116 Uiso 1 1 calc R U . . .
C27 C 0.7633(5) 0.6164(3) 1.0472(4) 0.0906(13) Uani 1 1 d . . . . .
H27A H 0.739139 0.681357 1.025529 0.136 Uiso 1 1 calc R U . . .
H27B H 0.861297 0.611949 1.117400 0.136 Uiso 1 1 calc R U . . .
H27C H 0.683179 0.588768 1.071770 0.136 Uiso 1 1 calc R U . . .
C28 C 0.5308(4) 0.4285(2) 0.3643(3) 0.0543(8) Uani 1 1 d . . . . .
H28 H 0.578577 0.397133 0.441820 0.065 Uiso 1 1 calc R U . . .
C29 C 0.5372(3) 0.3903(3) 0.2531(3) 0.0603(8) Uani 1 1 d . . . . .
H29 H 0.590319 0.334317 0.255414 0.072 Uiso 1 1 calc R U . . .
C30 C 0.4629(4) 0.4368(3) 0.1363(3) 0.0589(9) Uani 1 1 d . . . . .
C31 C 0.3843(4) 0.5185(3) 0.1295(3) 0.0625(9) Uani 1 1 d . . . . .
H31 H 0.335803 0.547750 0.050510 0.075 Uiso 1 1 calc R U . . .

loop_
_atom_site_aniso_label
_atom_site_aniso_U_11
_atom_site_aniso_U_22
_atom_site_aniso_U_33
_atom_site_aniso_U_23
_atom_site_aniso_U_13
_atom_site_aniso_U_12
Br1 0.1102(3) 0.0978(3) 0.04615(16) 0.0003(2) 0.03053(16) 0.0291(3)
O2 0.0585(12) 0.0531(17) 0.0630(13) -0.0076(12) 0.0202(10) 0.0073(11)
O3 0.0991(19) 0.120(2) 0.0560(16) -0.0008(15) 0.0002(15) 0.0174(18)
O4 0.0625(14) 0.0781(18) 0.0630(15) -0.0192(13) 0.0219(12) 0.0069(15)
O5 0.0796(16) 0.0738(17) 0.0691(15) -0.0173(13) 0.0261(13) 0.0237(13)
N1 0.0518(15) 0.0550(16) 0.0550(16) 0.0064(14) 0.0151(12) 0.0024(13)
N2 0.0582(16) 0.0629(18) 0.0466(15) -0.0072(13) 0.0192(13) -0.0061(15)
C1 0.0579(18) 0.070(3) 0.0585(17) -0.025(2) 0.0323(15) -0.024(2)
C2 0.093(3) 0.100(3) 0.075(3) -0.035(2) 0.046(2) -0.048(3)
C3 0.131(4) 0.123(4) 0.107(4) -0.059(3) 0.079(4) -0.079(4)
C4 0.081(3) 0.164(6) 0.132(5) -0.102(5) 0.070(4) -0.066(4)
C5 0.059(2) 0.128(4) 0.135(4) -0.065(5) 0.034(2) -0.029(3)
C6 0.054(2) 0.093(3) 0.112(3) -0.037(3) 0.031(2) -0.017(2)
C7 0.0547(18) 0.063(2) 0.0461(17) -0.0108(15) 0.0260(14) -0.0151(16)
C8 0.0447(16) 0.0488(19) 0.0412(15) -0.0106(14) 0.0187(13) 0.0005(15)
C9 0.0414(16) 0.045(2) 0.0442(16) -0.0032(14) 0.0181(13) -0.0045(14)
C10 0.0434(16) 0.045(2) 0.0506(18) 0.0008(15) 0.0181(14) -0.0089(14)
C11 0.059(2) 0.074(2) 0.052(2) 0.0007(19) 0.0117(17) -0.014(2)
C12 0.0435(17) 0.054(2) 0.0501(19) -0.0052(16) 0.0215(15) -0.0118(16)
C13 0.053(2) 0.051(2) 0.0506(19) 0.0032(16) 0.0200(17) -0.0008(15)
C14 0.0558(19) 0.0415(18) 0.0491(18) 0.0017(15) 0.0256(15) -0.0106(16)
C15 0.056(2) 0.055(2) 0.066(2) 0.0001(16) 0.0285(17) -0.0115(17)
C16 0.054(2) 0.073(3) 0.084(3) 0.017(2) 0.030(2) -0.0063(18)
C17 0.060(2) 0.080(3) 0.073(2) 0.013(2) 0.0195(19) -0.017(2)
C18 0.084(3) 0.068(3) 0.066(2) -0.0145(19) 0.023(2) -0.030(2)
C19 0.075(2) 0.056(2) 0.070(2) -0.0026(19) 0.0366(19) -0.0063(18)
C20 0.0423(16) 0.049(2) 0.0456(16) -0.0051(15) 0.0126(13) 0.0038(15)
C21 0.0449(16) 0.050(2) 0.0439(16) -0.0006(14) 0.0114(13) 0.0060(15)
C22 0.0567(19) 0.057(2) 0.0471(17) 0.0001(16) 0.0111(15) 0.0096(17)
C23 0.078(2) 0.065(2) 0.055(2) 0.0076(19) 0.0098(19) 0.031(2)
C24 0.077(3) 0.068(3) 0.068(3) -0.003(2) 0.014(2) 0.031(2)
C25 0.058(2) 0.056(2) 0.057(2) -0.0070(17) 0.0185(17) 0.0085(18)
C26 0.070(2) 0.074(3) 0.077(2) 0.009(2) 0.0122(17) 0.018(2)
C27 0.109(3) 0.103(3) 0.062(2) -0.029(2) 0.033(2) -0.004(2)
C28 0.0656(19) 0.055(2) 0.0396(16) 0.0046(13) 0.0153(15) 0.0134(15)
C29 0.0741(19) 0.057(2) 0.0489(15) 0.004(2) 0.0219(14) 0.021(2)
C30 0.0678(19) 0.069(2) 0.0398(16) -0.0048(15) 0.0190(15) 0.0093(18)
C31 0.070(2) 0.067(3) 0.0438(18) 0.0103(16) 0.0125(16) 0.0183(19)

loop_
_atom_type_symbol
_atom_type_description
_atom_type_scat_dispersion_real
_atom_type_scat_dispersion_imag
_atom_type_scat_source
C C 0.0033 0.0016 'International Tables Vol C Tables 4.2.6.8 and 6.1.1.4'
H H 0.0000 0.0000 'International Tables Vol C Tables 4.2.6.8 and 6.1.1.4'
Br Br -0.2901 2.4595 'International Tables Vol C Tables 4.2.6.8 and 6.1.1.4'
N N 0.0061 0.0033 'International Tables Vol C Tables 4.2.6.8 and 6.1.1.4'
O O 0.0106 0.0060 'International Tables Vol C Tables 4.2.6.8 and 6.1.1.4'

loop_
_geom_angle_atom_site_label_1
_geom_angle_atom_site_label_2
_geom_angle_atom_site_label_3
_geom_angle
_geom_angle_site_symmetry_1
_geom_angle_site_symmetry_3
_geom_angle_publ_flag
C11 N1 C10 124.6(3) . . ?
C11 N1 C26 118.0(3) . . ?
C10 N1 C26 117.3(3) . . ?
C12 N2 C11 125.0(3) . . ?
C12 N2 C27 118.4(3) . . ?
C11 N2 C27 116.7(3) . . ?
C2 C1 C6 118.0(3) . . ?
C2 C1 C7 116.9(3) . . ?
C6 C1 C7 125.0(4) . . ?
C1 C2 C3 120.5(5) . . ?
C4 C3 C2 120.0(5) . . ?
C3 C4 C5 120.1(5) . . ?
C4 C5 C6 120.0(5) . . ?
C1 C6 C5 121.4(5) . . ?
C8 C7 C1 131.0(3) . . ?
C7 C8 C20 124.5(3) . . ?
C7 C8 C9 116.4(3) . . ?
C20 C8 C9 119.0(3) . . ?
C12 C9 C10 114.1(3) . . ?
C12 C9 C13 107.3(3) . . ?
C10 C9 C13 105.8(2) . . ?
C12 C9 C8 108.8(2) . . ?
C10 C9 C8 109.1(2) . . ?
C13 C9 C8 111.7(2) . . ?
O2 C10 N1 120.1(3) . . ?
O2 C10 C9 121.7(3) . . ?
N1 C10 C9 118.0(3) . . ?
O3 C11 N1 120.9(4) . . ?
O3 C11 N2 121.2(3) . . ?
N1 C11 N2 117.9(3) . . ?
O4 C12 N2 120.1(3) . . ?
O4 C12 C9 120.8(3) . . ?
N2 C12 C9 119.0(3) . . ?
C14 C13 C9 114.3(3) . . ?
C19 C14 C15 118.6(3) . . ?
C19 C14 C13 121.5(3) . . ?
C15 C14 C13 120.0(3) . . ?
C16 C15 C14 121.2(3) . . ?
C17 C16 C15 119.2(4) . . ?
C18 C17 C16 121.4(4) . . ?
C17 C18 C19 120.3(4) . . ?
C14 C19 C18 119.4(4) . . ?
C25 C20 C21 118.2(3) . . ?
C25 C20 C8 120.9(3) . . ?
C21 C20 C8 120.8(3) . . ?
C28 C21 C22 118.0(3) . . ?
C28 C21 C20 122.3(3) . . ?
C22 C21 C20 119.6(3) . . ?
C31 C22 C23 121.9(3) . . ?
C31 C22 C21 119.4(3) . . ?
C23 C22 C21 118.7(3) . . ?
C24 C23 C22 121.5(3) . . ?
C23 C24 C25 120.5(3) . . ?
O5 C25 C20 123.0(3) . . ?
O5 C25 C24 115.6(3) . . ?
C20 C25 C24 121.4(3) . . ?
C29 C28 C21 121.5(3) . . ?
C28 C29 C30 119.2(3) . . ?
C31 C30 C29 121.9(3) . . ?
C31 C30 Br1 118.6(2) . . ?
C29 C30 Br1 119.5(3) . . ?
C30 C31 C22 120.1(3) . . ?

loop_
_geom_bond_atom_site_label_1
_geom_bond_atom_site_label_2
_geom_bond_distance
_geom_bond_site_symmetry_2
_geom_bond_publ_flag
Br1 C30 1.907(3) . ?
O2 C10 1.205(3) . ?
O3 C11 1.214(4) . ?
O4 C12 1.217(4) . ?
O5 C25 1.364(4) . ?
N1 C11 1.385(4) . ?
N1 C10 1.388(4) . ?
N1 C26 1.472(4) . ?
N2 C12 1.358(4) . ?
N2 C11 1.386(5) . ?
N2 C27 1.479(4) . ?
C1 C2 1.391(6) . ?
C1 C6 1.377(5) . ?
C1 C7 1.473(4) . ?
C2 C3 1.399(6) . ?
C3 C4 1.369(8) . ?
C4 C5 1.367(9) . ?
C5 C6 1.387(5) . ?
C7 C8 1.327(4) . ?
C8 C20 1.492(4) . ?
C8 C9 1.567(4) . ?
C9 C12 1.522(4) . ?
C9 C10 1.521(4) . ?
C9 C13 1.557(4) . ?
C13 C14 1.514(4) . ?
C14 C19 1.381(5) . ?
C14 C15 1.391(4) . ?
C15 C16 1.376(5) . ?
C16 C17 1.369(6) . ?
C17 C18 1.340(6) . ?
C18 C19 1.410(5) . ?
C20 C25 1.392(5) . ?
C20 C21 1.440(4) . ?
C21 C28 1.416(4) . ?
C21 C22 1.426(4) . ?
C22 C31 1.416(5) . ?
C22 C23 1.421(5) . ?
C23 C24 1.345(5) . ?
C24 C25 1.412(5) . ?
C28 C29 1.375(4) . ?
C29 C30 1.399(4) . ?
C30 C31 1.357(5) . ?
